data_4316015
loop_
_publ_author_name
'Guangfeng Hou'
'Lihua Bi'
'Bao Li'
'Lixin Wu'

_publ_contact_author_email hgf1000@163.com
_publ_contact_author_name ' Li-Xin Wu'
_publ_section_title
;
 Reaction Controlled Assemblies of Polyoxotungstates (-molybdates) and
 Coordination Polymers
;
_journal_name_full 'Inorganic Chemistry'
_journal_page_first 6474
_journal_page_last 6483
_journal_paper_doi 10.1021/ic1001495
_journal_volume 49
_journal_year 2010
_chemical_formula_moiety 'C56 H56 Cu3 N16 O40 P W12'
_chemical_formula_sum 'C56 H56 Cu3 N16 O40 P W12'
_chemical_formula_weight 4020.96
_chemical_name_systematic
; 
 ? 
;
_space_group_IT_number 2
_symmetry_cell_setting triclinic
_symmetry_space_group_name_Hall '-P 1'
_symmetry_space_group_name_H-M 'P -1'
_atom_sites_solution_hydrogens geom
_atom_sites_solution_primary direct
_atom_sites_solution_secondary difmap
_audit_creation_method SHELXL-97
_cell_angle_alpha 111.463(2)
_cell_angle_beta 97.523(2)
_cell_angle_gamma 109.7840(10)
_cell_formula_units_Z 1
_cell_length_a 11.4435(10)
_cell_length_b 14.1436(12)
_cell_length_c 15.401(2)
_cell_measurement_reflns_used 5045
_cell_measurement_temperature 291(2)
_cell_measurement_theta_max 28.2545
_cell_measurement_theta_min 2.3830
_cell_volume 2088.5(4)
_computing_cell_refinement 'RAPID-AUTO (Rigaku 1998 <i>RAPID-AUTO</i>)'
_computing_data_collection 'RAPID-AUTO (Rigaku 1998 <i>RAPID-AUTO</i>)'
_computing_data_reduction 'CrystalClear (Rigaku/MSC and Rigaku Corporation, 2002)'
_computing_molecular_graphics 'SHELXTL (Sheldrick, 2008)'
_computing_publication_material SHELXL-97
_computing_structure_refinement 'SHELXL-97 (Sheldrick, 2008)'
_computing_structure_solution 'SHELXS-97 (Sheldrick, 2008)'
_diffrn_ambient_temperature 291(2)
_diffrn_measured_fraction_theta_full 0.999
_diffrn_measured_fraction_theta_max 0.999
_diffrn_measurement_device_type 'Rigaku RAXIS-RAPID'
_diffrn_measurement_method '\w scan'
_diffrn_radiation_monochromator graphite
_diffrn_radiation_source 'fine-focus sealed tube'
_diffrn_radiation_type MoK\a
_diffrn_radiation_wavelength 0.71073
_diffrn_reflns_av_R_equivalents 0.0212
_diffrn_reflns_av_sigmaI/netI 0.0397
_diffrn_reflns_limit_h_max 10
_diffrn_reflns_limit_h_min -13
_diffrn_reflns_limit_k_max 16
_diffrn_reflns_limit_k_min -16
_diffrn_reflns_limit_l_max 18
_diffrn_reflns_limit_l_min -16
_diffrn_reflns_number 11942
_diffrn_reflns_theta_full 25.00
_diffrn_reflns_theta_max 25.00
_diffrn_reflns_theta_min 1.70
_diffrn_standards_decay_% 0
_diffrn_standards_interval_count 0
_diffrn_standards_interval_time 0
_diffrn_standards_number 0
_exptl_absorpt_coefficient_mu 17.307
_exptl_absorpt_correction_T_max 0.1569
_exptl_absorpt_correction_T_min 0.1293
_exptl_absorpt_correction_type multi-scan
_exptl_absorpt_process_details 'ABSCOR (Higashi, 1995)'
_exptl_crystal_colour brown
_exptl_crystal_density_diffrn 3.197
_exptl_crystal_density_method 'not measured'
_exptl_crystal_description block
_exptl_crystal_F_000 1814
_exptl_crystal_size_max 0.20
_exptl_crystal_size_mid 0.19
_exptl_crystal_size_min 0.17
_refine_diff_density_max 1.624
_refine_diff_density_min -1.688
_refine_diff_density_rms 0.223
_refine_ls_extinction_method none
_refine_ls_goodness_of_fit_ref 1.101
_refine_ls_hydrogen_treatment constr
_refine_ls_matrix_type full
_refine_ls_number_parameters 598
_refine_ls_number_reflns 7361
_refine_ls_number_restraints 60
_refine_ls_restrained_S_all 1.129
_refine_ls_R_factor_all 0.0479
_refine_ls_R_factor_gt 0.0373
_refine_ls_shift/su_max 0.002
_refine_ls_shift/su_mean 0.000
_refine_ls_structure_factor_coef Fsqd
_refine_ls_weighting_details 'calc w=1/[\s^2^(Fo^2^)+(0.0281P)^2^+16.4479P] where P=(Fo^2^+2Fc^2^)/3'
_refine_ls_weighting_scheme calc
_refine_ls_wR_factor_gt 0.0787
_refine_ls_wR_factor_ref 0.0837
_reflns_number_gt 6271
_reflns_number_total 7361
_reflns_threshold_expression >2sigma(I)
_cod_data_source_file ic1001495_si_002_1.cif
_cod_data_source_block Compound1
_cod_depositor_comments
;
The following automatic conversions were performed:

'_exptl_absorpt_correction_type' value 'Multi-scan' changed to
'multi-scan' according to the built-in table from CIF Core dictionary
named 'cif_core.dic' version 2.4.1 from 2010-06-29.

Automatic conversion script
Id: cif_fix_values 1646 2011-03-28 12:23:43Z adriana 
;
_cod_database_code 4316015

loop_
_symmetry_equiv_pos_as_xyz
'x, y, z'
'-x, -y, -z'

loop_
_atom_site_label
_atom_site_type_symbol
_atom_site_fract_x
_atom_site_fract_y
_atom_site_fract_z
_atom_site_U_iso_or_equiv
_atom_site_adp_type
_atom_site_occupancy
_atom_site_symmetry_multiplicity
_atom_site_calc_flag
_atom_site_refinement_flags
_atom_site_disorder_assembly
_atom_site_disorder_group
C1 C -0.0543(14) 0.6785(12) 0.9765(10) 0.062(4) Uani 1 1 d . . .
H1 H -0.0219 0.7273 1.0427 0.074 Uiso 1 1 calc R . .
C2 C -0.0985(14) 0.7055(11) 0.9042(11) 0.059(4) Uani 1 1 d . . .
H2 H -0.1024 0.7725 0.9115 0.071 Uiso 1 1 calc R . .
C3 C -0.1341(13) 0.6121(11) 0.8213(10) 0.049(3) Uani 1 1 d . . .
H3 H -0.1675 0.6031 0.7590 0.059 Uiso 1 1 calc R . .
C4 C -0.1578(12) 0.4156(9) 0.7781(9) 0.044(3) Uani 1 1 d . . .
H4A H -0.1900 0.4031 0.7116 0.053 Uiso 1 1 calc R . .
H4B H -0.2298 0.3728 0.7947 0.053 Uiso 1 1 calc R . .
C5 C -0.0553(12) 0.3713(9) 0.7822(8) 0.038(3) Uani 1 1 d . . .
C6 C -0.0927(13) 0.2613(9) 0.7660(8) 0.043(3) Uani 1 1 d . . .
H6 H -0.1784 0.2185 0.7592 0.051 Uiso 1 1 calc R . .
C7 C -0.0056(13) 0.2140(9) 0.7597(8) 0.044(3) Uani 1 1 d . . .
H7 H -0.0336 0.1394 0.7478 0.053 Uiso 1 1 calc R . .
C8 C 0.1226(12) 0.2751(9) 0.7707(8) 0.035(3) Uani 1 1 d . . .
C9 C 0.1624(12) 0.3889(9) 0.7925(9) 0.045(3) Uani 1 1 d . . .
H9 H 0.2497 0.4335 0.8051 0.054 Uiso 1 1 calc R . .
C10 C 0.0744(12) 0.4349(9) 0.7954(9) 0.042(3) Uani 1 1 d . . .
H10 H 0.1014 0.5092 0.8063 0.050 Uiso 1 1 calc R . .
C11 C 0.2134(14) 0.2183(10) 0.7577(11) 0.054(4) Uani 1 1 d . . .
H11A H 0.1974 0.1703 0.7905 0.065 Uiso 1 1 calc R . .
H11B H 0.1937 0.1710 0.6888 0.065 Uiso 1 1 calc R . .
C12 C 0.425(2) 0.3491(14) 0.8872(11) 0.068(5) Uani 1 1 d . . .
H12 H 0.4006 0.3389 0.9397 0.081 Uiso 1 1 calc R . .
C13 C 0.5402(19) 0.4211(14) 0.8925(10) 0.073(5) Uani 1 1 d . . .
H13 H 0.6117 0.4697 0.9470 0.088 Uiso 1 1 calc R . .
C14 C 0.5274(14) 0.4055(11) 0.7965(11) 0.057(4) Uani 1 1 d . . .
H14 H 0.5932 0.4446 0.7768 0.069 Uiso 1 1 calc R . .
C15 C 0.5463(15) 0.1821(11) 0.5882(9) 0.056(4) Uani 1 1 d . . .
H15 H 0.5272 0.1639 0.6384 0.068 Uiso 1 1 calc R . .
C16 C 0.6418(17) 0.1690(13) 0.5495(11) 0.073(5) Uani 1 1 d . . .
H16 H 0.6974 0.1391 0.5657 0.087 Uiso 1 1 calc R . .
C17 C 0.6398(16) 0.2085(12) 0.4821(10) 0.070(5) Uani 1 1 d . . .
H17 H 0.6957 0.2121 0.4434 0.085 Uiso 1 1 calc R . .
C18 C 0.4950(19) 0.2785(12) 0.4129(9) 0.075(5) Uani 1 1 d . . .
H18A H 0.4067 0.2246 0.3751 0.090 Uiso 1 1 calc R . .
H18B H 0.5469 0.2791 0.3680 0.090 Uiso 1 1 calc R . .
C19 C 0.4959(15) 0.3930(11) 0.4612(9) 0.057(4) Uani 1 1 d . . .
C20 C 0.5833(17) 0.4762(12) 0.5503(10) 0.068(4) Uani 1 1 d . . .
H20 H 0.6405 0.4602 0.5851 0.081 Uiso 1 1 calc R . .
C21 C 0.4133(17) 0.4191(11) 0.4124(9) 0.073(5) Uani 1 1 d . . .
H21 H 0.3536 0.3648 0.3527 0.087 Uiso 1 1 calc R . .
C22 C 0.218(2) 0.4204(14) 0.5912(11) 0.084(6) Uani 1 1 d . . .
H22 H 0.2800 0.4798 0.6477 0.101 Uiso 1 1 calc R . .
C23 C 0.115(3) 0.424(2) 0.5427(17) 0.122(9) Uani 1 1 d . . .
H23 H 0.0918 0.4838 0.5593 0.146 Uiso 1 1 calc R . .
C24 C 0.054(2) 0.325(2) 0.4659(15) 0.118(9) Uani 1 1 d . . .
H24 H -0.0212 0.3024 0.4177 0.141 Uiso 1 1 calc R . .
C25 C 0.090(2) 0.1485(17) 0.4079(14) 0.102(6) Uani 1 1 d U . .
H25A H 0.1685 0.1452 0.3926 0.123 Uiso 1 1 calc R . .
H25B H 0.0253 0.1226 0.3472 0.123 Uiso 1 1 calc R . .
C26 C 0.0414(18) 0.0708(14) 0.4543(11) 0.087(6) Uani 1 1 d . . .
C27 C 0.1159(18) 0.0181(16) 0.4758(14) 0.090(6) Uani 1 1 d . . .
H27 H 0.1938 0.0295 0.4603 0.107 Uiso 1 1 calc R . .
C28 C 0.0753(18) -0.0497(17) 0.5192(14) 0.093(6) Uani 1 1 d . . .
H28 H 0.1269 -0.0842 0.5323 0.112 Uiso 1 1 calc R . .
Cu1 Cu 0.0000 0.5000 1.0000 0.0518(6) Uani 1 2 d S . .
Cu2 Cu 0.35479(19) 0.27930(15) 0.59007(13) 0.0611(5) Uani 1 1 d . . .
N1 N -0.0640(9) 0.5753(8) 0.9397(6) 0.037(2) Uani 1 1 d . . .
N2 N -0.1141(9) 0.5339(8) 0.8424(6) 0.036(2) Uani 1 1 d . . .
N3 N 0.4129(10) 0.3300(9) 0.7367(7) 0.044(2) Uani 1 1 d . . .
N4 N 0.3485(11) 0.2940(8) 0.7945(7) 0.045(2) Uani 1 1 d . . .
N5 N 0.4825(11) 0.2243(9) 0.5458(8) 0.051(3) Uani 1 1 d . . .
N6 N 0.5443(13) 0.2414(9) 0.4804(7) 0.057(3) Uani 1 1 d . . .
N7 N 0.2212(13) 0.3211(11) 0.5486(8) 0.066(3) Uani 1 1 d . . .
N8 N 0.1171(14) 0.2633(12) 0.4698(8) 0.078(4) Uani 1 1 d . . .
O1 O -0.1067(9) 0.3359(7) 1.2867(6) 0.060(2) Uani 1 1 d . . .
O2 O -0.3633(8) -0.0207(6) 1.3275(5) 0.044(2) Uani 1 1 d . . .
O3 O -0.2906(11) -0.0510(7) 1.1597(7) 0.070(3) Uani 1 1 d U . .
O4 O -0.1569(12) 0.1260(7) 1.1411(7) 0.074(3) Uani 1 1 d U . .
O5 O -0.3049(11) 0.1380(7) 1.2563(7) 0.065(3) Uani 1 1 d U . .
O6 O -0.5337(11) -0.1613(8) 1.1403(8) 0.088(4) Uani 1 1 d U . .
O7 O -0.3241(8) -0.1760(8) 0.9783(6) 0.055(2) Uani 1 1 d . . .
O8 O -0.1927(8) 0.0015(7) 0.9562(6) 0.053(2) Uani 1 1 d . . .
O9 O -0.2176(8) 0.2664(8) 1.0904(6) 0.052(2) Uani 1 1 d U . .
O10 O -0.3662(9) 0.2761(9) 1.2062(6) 0.062(3) Uani 1 1 d U . .
O11 O -0.5477(11) 0.0280(8) 1.2362(8) 0.091(4) Uani 1 1 d U . .
O12 O -0.2371(8) 0.3548(7) 0.9579(6) 0.048(2) Uani 1 1 d . . .
O13 O -0.4697(11) -0.3772(8) 0.8076(7) 0.072(3) Uani 1 1 d U . .
O14 O -0.2076(9) -0.0223(7) 0.7660(6) 0.055(2) Uani 1 1 d . . .
O15 O -0.2508(12) 0.1422(9) 0.9065(8) 0.092(4) Uani 1 1 d U . .
O16 O -0.5683(8) -0.2865(9) 0.9578(6) 0.060(3) Uani 1 1 d . . .
O17 O -0.3891(8) -0.1672(7) 0.8136(6) 0.056(2) Uani 1 1 d . . .
O18 O -0.0736(9) -0.0442(8) 1.0969(8) 0.069(3) Uani 1 1 d . . .
O19 O -0.4180(13) -0.0556(10) 0.9625(9) 0.025(3) Uani 0.50 1 d P . .
O20 O -0.4349(13) 0.1225(10) 1.0540(9) 0.022(3) Uani 0.50 1 d P . .
O21 O -0.3752(14) 0.0367(10) 1.0836(8) 0.025(3) Uani 0.50 1 d P . .
O22 O -0.4412(12) 0.0468(10) 0.9279(8) 0.019(3) Uani 0.50 1 d P . .
P1 P -0.5000 0.0000 1.0000 0.0183(7) Uani 1 2 d S . .
W1 W -0.23076(5) 0.22751(3) 1.19481(3) 0.03298(12) Uani 1 1 d . . .
W2 W -0.47677(4) -0.25583(3) 0.87101(3) 0.02665(11) Uani 1 1 d . . .
W3 W -0.32199(5) 0.24134(3) 0.97174(3) 0.03454(12) Uani 1 1 d . . .
W4 W -0.20704(5) -0.02792(4) 1.06535(3) 0.03323(12) Uani 1 1 d . . .
W5 W -0.40850(5) -0.01429(4) 1.22273(3) 0.04042(14) Uani 1 1 d . . .
W6 W -0.29884(5) -0.01411(4) 0.84225(3) 0.03503(12) Uani 1 1 d . . .

loop_
_atom_site_aniso_label
_atom_site_aniso_U_11
_atom_site_aniso_U_22
_atom_site_aniso_U_33
_atom_site_aniso_U_23
_atom_site_aniso_U_13
_atom_site_aniso_U_12
C1 0.058(10) 0.056(9) 0.051(8) 0.003(7) 0.017(7) 0.025(8)
C2 0.061(10) 0.041(7) 0.079(10) 0.020(7) 0.017(8) 0.033(7)
C3 0.042(8) 0.057(8) 0.054(8) 0.025(7) 0.011(6) 0.027(7)
C4 0.029(7) 0.042(7) 0.046(7) 0.013(6) -0.001(6) 0.010(6)
C5 0.045(8) 0.038(6) 0.028(6) 0.013(5) 0.007(5) 0.017(6)
C6 0.048(8) 0.031(6) 0.036(6) 0.010(5) 0.007(6) 0.009(6)
C7 0.059(9) 0.026(6) 0.046(7) 0.014(5) 0.020(6) 0.017(6)
C8 0.042(7) 0.032(6) 0.035(6) 0.015(5) 0.017(5) 0.018(6)
C9 0.042(8) 0.034(6) 0.070(9) 0.029(6) 0.025(7) 0.018(6)
C10 0.050(8) 0.034(6) 0.054(7) 0.026(6) 0.023(6) 0.022(6)
C11 0.071(11) 0.045(7) 0.078(9) 0.039(7) 0.045(8) 0.038(8)
C12 0.108(15) 0.078(11) 0.049(9) 0.037(8) 0.025(10) 0.065(11)
C13 0.098(15) 0.071(11) 0.045(8) 0.011(8) -0.013(9) 0.060(11)
C14 0.047(9) 0.052(8) 0.079(10) 0.024(8) 0.012(8) 0.034(8)
C15 0.069(10) 0.058(8) 0.046(8) 0.027(7) 0.020(7) 0.025(8)
C16 0.095(14) 0.085(11) 0.057(9) 0.021(9) 0.032(9) 0.066(11)
C17 0.075(12) 0.068(10) 0.042(8) -0.005(7) 0.028(8) 0.028(9)
C18 0.125(16) 0.061(9) 0.032(7) 0.024(7) 0.017(8) 0.030(10)
C19 0.079(11) 0.051(8) 0.031(6) 0.023(6) 0.009(7) 0.014(8)
C20 0.089(13) 0.054(9) 0.047(8) 0.028(7) 0.005(8) 0.015(8)
C21 0.111(14) 0.037(7) 0.033(7) 0.010(6) -0.011(8) 0.007(8)
C22 0.137(18) 0.073(11) 0.053(9) 0.020(8) 0.015(10) 0.068(12)
C23 0.19(3) 0.120(18) 0.099(16) 0.056(15) 0.046(18) 0.11(2)
C24 0.16(2) 0.18(2) 0.081(14) 0.065(16) 0.021(14) 0.13(2)
C25 0.102(10) 0.106(10) 0.079(9) 0.027(8) 0.018(8) 0.038(8)
C26 0.066(12) 0.071(11) 0.047(9) -0.039(8) -0.014(8) 0.025(10)
C27 0.051(11) 0.080(13) 0.080(13) -0.011(10) 0.016(10) 0.014(10)
C28 0.055(12) 0.091(14) 0.085(13) -0.015(11) -0.003(10) 0.042(11)
Cu1 0.0474(15) 0.0620(14) 0.0476(12) 0.0298(11) 0.0069(11) 0.0211(12)
Cu2 0.0638(13) 0.0693(11) 0.0579(10) 0.0322(9) 0.0155(9) 0.0327(10)
N1 0.028(6) 0.050(6) 0.033(5) 0.017(5) 0.011(4) 0.016(5)
N2 0.035(6) 0.043(5) 0.039(5) 0.020(5) 0.011(4) 0.025(5)
N3 0.038(6) 0.056(6) 0.044(6) 0.020(5) 0.013(5) 0.028(6)
N4 0.052(7) 0.052(6) 0.043(6) 0.023(5) 0.015(5) 0.034(6)
N5 0.069(8) 0.053(6) 0.054(6) 0.036(6) 0.030(6) 0.033(6)
N6 0.091(10) 0.046(6) 0.034(6) 0.013(5) 0.030(6) 0.027(7)
N7 0.081(10) 0.079(9) 0.040(6) 0.023(6) 0.012(7) 0.040(8)
N8 0.086(11) 0.087(10) 0.035(6) 0.005(6) -0.008(7) 0.041(9)
O1 0.038(6) 0.061(6) 0.039(5) -0.002(4) -0.009(4) 0.009(5)
O2 0.057(6) 0.049(5) 0.031(4) 0.024(4) 0.006(4) 0.025(4)
O3 0.122(7) 0.047(5) 0.076(6) 0.040(4) 0.068(5) 0.044(5)
O4 0.125(8) 0.049(5) 0.077(6) 0.040(4) 0.067(6) 0.041(5)
O5 0.109(7) 0.045(4) 0.071(5) 0.035(4) 0.061(5) 0.043(5)
O6 0.067(6) 0.070(6) 0.085(6) -0.017(4) -0.029(5) 0.054(5)
O7 0.038(5) 0.076(6) 0.036(4) 0.034(4) 0.001(4) 0.001(5)
O8 0.037(5) 0.062(6) 0.038(4) 0.030(4) 0.001(4) -0.009(4)
O9 0.036(5) 0.084(6) 0.058(5) 0.054(4) 0.017(4) 0.026(4)
O10 0.051(5) 0.106(6) 0.056(5) 0.062(5) 0.015(4) 0.034(5)
O11 0.078(7) 0.065(6) 0.090(6) -0.009(5) -0.029(5) 0.052(5)
O12 0.037(5) 0.056(5) 0.070(6) 0.046(5) 0.025(4) 0.019(4)
O13 0.115(7) 0.058(5) 0.055(5) 0.018(4) 0.009(5) 0.061(5)
O14 0.062(6) 0.054(5) 0.039(5) 0.020(4) 0.027(5) 0.009(5)
O15 0.087(7) 0.069(6) 0.084(6) -0.010(5) -0.023(5) 0.058(6)
O16 0.037(5) 0.122(8) 0.061(6) 0.073(6) 0.023(5) 0.038(6)
O17 0.035(5) 0.069(6) 0.038(5) 0.031(4) -0.006(4) -0.011(4)
O18 0.038(6) 0.067(6) 0.104(8) 0.048(6) -0.005(5) 0.021(5)
O19 0.033(9) 0.018(6) 0.029(7) 0.012(6) 0.011(6) 0.013(6)
O20 0.029(8) 0.024(7) 0.021(7) 0.013(6) 0.009(6) 0.014(6)
O21 0.035(9) 0.018(6) 0.015(6) 0.010(5) 0.000(6) 0.004(6)
O22 0.018(7) 0.020(6) 0.022(6) 0.012(5) 0.006(6) 0.008(6)
P1 0.021(2) 0.0162(16) 0.0106(15) 0.0026(13) -0.0043(14) 0.0073(15)
W1 0.0378(3) 0.0235(2) 0.0235(2) 0.00972(18) -0.00179(19) 0.0016(2)
W2 0.0322(3) 0.0227(2) 0.0272(2) 0.01080(17) 0.00974(19) 0.01361(19)
W3 0.0286(3) 0.0222(2) 0.0438(3) 0.0158(2) -0.0029(2) 0.00405(19)
W4 0.0325(3) 0.0480(3) 0.0346(2) 0.0238(2) 0.0129(2) 0.0268(2)
W5 0.0636(4) 0.0396(3) 0.0205(2) 0.0117(2) -0.0002(2) 0.0306(3)
W6 0.0285(3) 0.0426(3) 0.0291(2) 0.0075(2) 0.0086(2) 0.0184(2)

loop_
_atom_type_symbol
_atom_type_description
_atom_type_scat_dispersion_real
_atom_type_scat_dispersion_imag
_atom_type_scat_source
C C 0.0033 0.0016 'International Tables Vol C Tables 4.2.6.8 and 6.1.1.4'
H H 0.0000 0.0000 'International Tables Vol C Tables 4.2.6.8 and 6.1.1.4'
Cu Cu 0.3201 1.2651 'International Tables Vol C Tables 4.2.6.8 and 6.1.1.4'
N N 0.0061 0.0033 'International Tables Vol C Tables 4.2.6.8 and 6.1.1.4'
O O 0.0106 0.0060 'International Tables Vol C Tables 4.2.6.8 and 6.1.1.4'
P P 0.1023 0.0942 'International Tables Vol C Tables 4.2.6.8 and 6.1.1.4'
W W -0.8490 6.8722 'International Tables Vol C Tables 4.2.6.8 and 6.1.1.4'

loop_
_geom_angle_atom_site_label_1
_geom_angle_atom_site_label_2
_geom_angle_atom_site_label_3
_geom_angle
_geom_angle_site_symmetry_1
_geom_angle_site_symmetry_3
_geom_angle_publ_flag
N1 C1 C2 111.6(12) . . ?
N1 C1 H1 124.2 . . ?
C2 C1 H1 124.2 . . ?
C3 C2 C1 103.7(11) . . ?
C3 C2 H2 128.1 . . ?
C1 C2 H2 128.1 . . ?
N2 C3 C2 109.5(12) . . ?
N2 C3 H3 125.3 . . ?
C2 C3 H3 125.3 . . ?
N2 C4 C5 114.9(10) . . ?
N2 C4 H4A 108.5 . . ?
C5 C4 H4A 108.5 . . ?
N2 C4 H4B 108.5 . . ?
C5 C4 H4B 108.5 . . ?
H4A C4 H4B 107.5 . . ?
C6 C5 C10 118.5(11) . . ?
C6 C5 C4 118.9(11) . . ?
C10 C5 C4 122.5(10) . . ?
C7 C6 C5 121.2(12) . . ?
C7 C6 H6 119.4 . . ?
C5 C6 H6 119.4 . . ?
C6 C7 C8 121.1(10) . . ?
C6 C7 H7 119.4 . . ?
C8 C7 H7 119.4 . . ?
C7 C8 C9 117.8(10) . . ?
C7 C8 C11 119.4(10) . . ?
C9 C8 C11 122.8(11) . . ?
C10 C9 C8 120.8(11) . . ?
C10 C9 H9 119.6 . . ?
C8 C9 H9 119.6 . . ?
C9 C10 C5 120.4(10) . . ?
C9 C10 H10 119.8 . . ?
C5 C10 H10 119.8 . . ?
N4 C11 C8 114.2(10) . . ?
N4 C11 H11A 108.7 . . ?
C8 C11 H11A 108.7 . . ?
N4 C11 H11B 108.7 . . ?
C8 C11 H11B 108.7 . . ?
H11A C11 H11B 107.6 . . ?
C13 C12 N4 109.5(14) . . ?
C13 C12 H12 125.3 . . ?
N4 C12 H12 125.3 . . ?
C12 C13 C14 103.2(14) . . ?
C12 C13 H13 128.4 . . ?
C14 C13 H13 128.4 . . ?
N3 C14 C13 113.0(15) . . ?
N3 C14 H14 123.5 . . ?
C13 C14 H14 123.5 . . ?
N5 C15 C16 111.7(13) . . ?
N5 C15 H15 124.1 . . ?
C16 C15 H15 124.1 . . ?
C15 C16 C17 105.4(14) . . ?
C15 C16 H16 127.3 . . ?
C17 C16 H16 127.3 . . ?
N6 C17 C16 108.1(13) . . ?
N6 C17 H17 125.9 . . ?
C16 C17 H17 125.9 . . ?
N6 C18 C19 114.4(10) . . ?
N6 C18 H18A 108.7 . . ?
C19 C18 H18A 108.7 . . ?
N6 C18 H18B 108.7 . . ?
C19 C18 H18B 108.7 . . ?
H18A C18 H18B 107.6 . . ?
C21 C19 C20 117.9(13) . . ?
C21 C19 C18 118.6(12) . . ?
C20 C19 C18 123.3(14) . . ?
C21 C20 C19 121.2(14) 2_666 . ?
C21 C20 H20 119.4 2_666 . ?
C19 C20 H20 119.4 . . ?
C19 C21 C20 120.9(13) . 2_666 ?
C19 C21 H21 119.6 . . ?
C20 C21 H21 119.6 2_666 . ?
N7 C22 C23 111.5(17) . . ?
N7 C22 H22 124.2 . . ?
C23 C22 H22 124.2 . . ?
C24 C23 C22 105.7(18) . . ?
C24 C23 H23 127.2 . . ?
C22 C23 H23 127.2 . . ?
N8 C24 C23 108.3(19) . . ?
N8 C24 H24 125.9 . . ?
C23 C24 H24 125.9 . . ?
N8 C25 C26 113.0(15) . . ?
N8 C25 H25A 109.0 . . ?
C26 C25 H25A 109.0 . . ?
N8 C25 H25B 109.0 . . ?
C26 C25 H25B 109.0 . . ?
H25A C25 H25B 107.8 . . ?
C27 C26 C28 116(2) . 2_556 ?
C27 C26 C25 119.3(19) . . ?
C28 C26 C25 124(2) 2_556 . ?
C28 C27 C26 120.1(18) . . ?
C28 C27 H27 119.9 . . ?
C26 C27 H27 119.9 . . ?
C27 C28 C26 123.5(19) . 2_556 ?
C27 C28 H28 118.2 . . ?
C26 C28 H28 118.2 2_556 . ?
N1 Cu1 N1 180.0(5) 2_567 . ?
N1 Cu1 O12 90.4(3) 2_567 . ?
N1 Cu1 O12 89.6(3) . . ?
N7 Cu2 N5 142.5(4) . . ?
N7 Cu2 N3 114.2(4) . . ?
N5 Cu2 N3 102.4(4) . . ?
C1 N1 N2 105.5(10) . . ?
C1 N1 Cu1 130.1(9) . . ?
N2 N1 Cu1 123.7(7) . . ?
C3 N2 N1 109.6(9) . . ?
C3 N2 C4 128.2(10) . . ?
N1 N2 C4 121.4(9) . . ?
C14 N3 N4 104.2(11) . . ?
C14 N3 Cu2 125.8(9) . . ?
N4 N3 Cu2 129.9(8) . . ?
C12 N4 N3 110.1(13) . . ?
C12 N4 C11 128.1(13) . . ?
N3 N4 C11 121.4(10) . . ?
C15 N5 N6 104.4(11) . . ?
C15 N5 Cu2 126.4(9) . . ?
N6 N5 Cu2 127.9(8) . . ?
C17 N6 N5 110.4(11) . . ?
C17 N6 C18 128.5(13) . . ?
N5 N6 C18 120.7(13) . . ?
C22 N7 N8 104.0(13) . . ?
C22 N7 Cu2 126.1(12) . . ?
N8 N7 Cu2 129.8(10) . . ?
C24 N8 N7 110.5(15) . . ?
C24 N8 C25 131.5(18) . . ?
N7 N8 C25 117.9(14) . . ?
W5 O3 W4 141.2(5) . . ?
W4 O4 W1 140.2(7) . . ?
W1 O5 W5 139.0(5) . . ?
W3 O6 W5 141.0(6) 2_457 . ?
W4 O7 W2 140.3(5) . . ?
W4 O8 W6 140.2(5) . . ?
W3 O9 W1 140.4(5) . . ?
W2 O10 W1 140.4(5) 2_457 . ?
W5 O11 W6 139.9(6) . 2_457 ?
W3 O12 Cu1 141.4(4) . . ?
W3 O15 W6 138.8(8) . . ?
W3 O16 W2 140.9(5) 2_457 . ?
W2 O17 W6 140.0(5) . . ?
P1 O19 O20 58.1(7) . 2_457 ?
P1 O19 W2 128.8(8) . . ?
O20 O19 W2 70.8(6) 2_457 . ?
P1 O19 W4 124.3(7) . . ?
O20 O19 W4 135.8(8) 2_457 . ?
W2 O19 W4 91.2(4) . . ?
P1 O20 O19 57.7(6) . 2_457 ?
P1 O20 O22 57.0(5) . . ?
O19 O20 O22 94.2(9) 2_457 . ?
P1 O20 W2 129.7(7) . 2_457 ?
O19 O20 W2 72.0(6) 2_457 2_457 ?
O22 O20 W2 132.0(7) . 2_457 ?
P1 O20 W1 124.2(7) . . ?
O19 O20 W1 136.6(8) 2_457 . ?
O22 O20 W1 124.1(7) . . ?
W2 O20 W1 92.1(4) 2_457 . ?
P1 O21 W4 126.0(7) . . ?
P1 O21 W1 124.8(6) . . ?
W4 O21 W1 95.3(5) . . ?
P1 O22 O20 50.4(5) . . ?
P1 O22 W3 124.1(6) . . ?
O20 O22 W3 73.7(6) . . ?
P1 O22 W6 123.8(6) . . ?
O20 O22 W6 137.0(8) . . ?
W3 O22 W6 95.2(4) . . ?
P1 O22 W5 119.1(6) . 2_457 ?
O20 O22 W5 128.1(7) . 2_457 ?
W3 O22 W5 93.3(4) . 2_457 ?
W6 O22 W5 93.3(4) . 2_457 ?
O19 P1 O19 180.0(11) 2_457 . ?
O19 P1 O20 115.8(7) 2_457 2_457 ?
O19 P1 O20 64.2(7) . 2_457 ?
O19 P1 O20 64.2(7) 2_457 . ?
O19 P1 O20 115.8(7) . . ?
O20 P1 O20 180.0(10) 2_457 . ?
O19 P1 O21 68.9(7) 2_457 2_457 ?
O19 P1 O21 111.1(7) . 2_457 ?
O20 P1 O21 69.6(6) 2_457 2_457 ?
O20 P1 O21 110.4(6) . 2_457 ?
O19 P1 O21 111.1(7) 2_457 . ?
O19 P1 O21 68.9(7) . . ?
O20 P1 O21 110.4(6) 2_457 . ?
O20 P1 O21 69.6(6) . . ?
O21 P1 O21 180.0(8) 2_457 . ?
O19 P1 O22 71.8(6) 2_457 2_457 ?
O19 P1 O22 108.2(6) . 2_457 ?
O20 P1 O22 72.6(6) 2_457 2_457 ?
O20 P1 O22 107.4(6) . 2_457 ?
O21 P1 O22 103.1(6) 2_457 2_457 ?
O21 P1 O22 76.9(6) . 2_457 ?
O19 P1 O22 108.2(6) 2_457 . ?
O19 P1 O22 71.8(6) . . ?
O20 P1 O22 107.4(6) 2_457 . ?
O20 P1 O22 72.6(6) . . ?
O21 P1 O22 76.9(6) 2_457 . ?
O21 P1 O22 103.1(6) . . ?
O22 P1 O22 180.000(5) 2_457 . ?
O1 W1 O9 102.4(4) . . ?
O1 W1 O5 101.9(5) . . ?
O9 W1 O5 155.7(4) . . ?
O1 W1 O4 103.1(5) . . ?
O9 W1 O4 88.4(4) . . ?
O5 W1 O4 87.0(4) . . ?
O1 W1 O10 101.4(4) . . ?
O9 W1 O10 87.5(3) . . ?
O5 W1 O10 86.8(4) . . ?
O4 W1 O10 155.5(5) . . ?
O1 W1 O21 159.7(4) . . ?
O9 W1 O21 91.2(4) . . ?
O5 W1 O21 65.8(4) . . ?
O4 W1 O21 61.8(5) . . ?
O10 W1 O21 94.1(5) . . ?
O1 W1 O20 158.9(4) . . ?
O9 W1 O20 65.9(4) . . ?
O5 W1 O20 90.7(4) . . ?
O4 W1 O20 94.3(5) . . ?
O10 W1 O20 62.1(4) . . ?
O21 W1 O20 41.3(4) . . ?
O13 W2 O17 101.5(5) . . ?
O13 W2 O16 102.9(5) . . ?
O17 W2 O16 155.6(4) . . ?
O13 W2 O10 100.9(5) . 2_457 ?
O17 W2 O10 87.6(4) . 2_457 ?
O16 W2 O10 87.5(4) . 2_457 ?
O13 W2 O7 104.2(5) . . ?
O17 W2 O7 87.2(3) . . ?
O16 W2 O7 87.2(4) . . ?
O10 W2 O7 154.9(4) 2_457 . ?
O13 W2 O20 160.3(5) . 2_457 ?
O17 W2 O20 90.9(4) . 2_457 ?
O16 W2 O20 65.5(4) . 2_457 ?
O10 W2 O20 64.1(4) 2_457 2_457 ?
O7 W2 O20 91.5(4) . 2_457 ?
O13 W2 O19 162.3(5) . . ?
O17 W2 O19 65.8(4) . . ?
O16 W2 O19 90.4(4) . . ?
O10 W2 O19 91.1(5) 2_457 . ?
O7 W2 O19 64.4(4) . . ?
O20 W2 O19 37.2(4) 2_457 . ?
O12 W3 O6 102.5(5) . 2_457 ?
O12 W3 O16 103.0(4) . 2_457 ?
O6 W3 O16 87.5(4) 2_457 2_457 ?
O12 W3 O9 102.2(4) . . ?
O6 W3 O9 155.3(5) 2_457 . ?
O16 W3 O9 87.4(4) 2_457 . ?
O12 W3 O15 100.8(5) . . ?
O6 W3 O15 87.3(4) 2_457 . ?
O16 W3 O15 156.2(5) 2_457 . ?
O9 W3 O15 87.8(4) . . ?
O12 W3 O22 157.8(4) . . ?
O6 W3 O22 63.7(5) 2_457 . ?
O16 W3 O22 94.1(4) 2_457 . ?
O9 W3 O22 92.6(4) . . ?
O15 W3 O22 62.9(5) . . ?
O18 W4 O4 102.9(5) . . ?
O18 W4 O7 101.5(5) . . ?
O4 W4 O7 155.4(5) . . ?
O18 W4 O8 104.0(5) . . ?
O4 W4 O8 88.4(4) . . ?
O7 W4 O8 88.1(3) . . ?
O18 W4 O3 101.6(5) . . ?
O4 W4 O3 86.4(4) . . ?
O7 W4 O3 86.3(4) . . ?
O8 W4 O3 154.5(5) . . ?
O18 W4 O21 158.7(5) . . ?
O4 W4 O21 62.1(5) . . ?
O7 W4 O21 93.6(4) . . ?
O8 W4 O21 91.3(4) . . ?
O3 W4 O21 64.3(4) . . ?
O18 W4 O19 160.3(5) . . ?
O4 W4 O19 93.8(5) . . ?
O7 W4 O19 62.8(4) . . ?
O8 W4 O19 65.6(4) . . ?
O3 W4 O19 89.8(5) . . ?
O21 W4 O19 40.8(4) . . ?
O2 W5 O3 101.7(4) . . ?
O2 W5 O6 102.9(5) . . ?
O3 W5 O6 87.8(5) . . ?
O2 W5 O11 103.2(5) . . ?
O3 W5 O11 155.1(5) . . ?
O6 W5 O11 87.5(4) . . ?
O2 W5 O5 101.4(4) . . ?
O3 W5 O5 87.9(4) . . ?
O6 W5 O5 155.6(5) . . ?
O11 W5 O5 86.4(5) . . ?
O2 W5 O22 157.6(4) . 2_457 ?
O3 W5 O22 94.1(4) . 2_457 ?
O6 W5 O22 61.6(4) . 2_457 ?
O11 W5 O22 62.3(4) . 2_457 ?
O5 W5 O22 94.8(4) . 2_457 ?
O14 W6 O8 103.4(4) . . ?
O14 W6 O15 102.1(5) . . ?
O8 W6 O15 87.5(4) . . ?
O14 W6 O17 101.5(4) . . ?
O8 W6 O17 86.9(3) . . ?
O15 W6 O17 156.4(5) . . ?
O14 W6 O11 101.5(5) . 2_457 ?
O8 W6 O11 155.1(5) . 2_457 ?
O15 W6 O11 88.1(4) . 2_457 ?
O17 W6 O11 87.4(4) . 2_457 ?
O14 W6 O22 157.6(4) . . ?
O8 W6 O22 92.5(4) . . ?
O15 W6 O22 62.5(5) . . ?
O17 W6 O22 94.9(4) . . ?
O11 W6 O22 63.8(5) 2_457 . ?

loop_
_geom_bond_atom_site_label_1
_geom_bond_atom_site_label_2
_geom_bond_distance
_geom_bond_site_symmetry_2
_geom_bond_publ_flag
C1 N1 1.316(16) . ?
C1 C2 1.392(19) . ?
C1 H1 0.9300 . ?
C2 C3 1.344(17) . ?
C2 H2 0.9300 . ?
C3 N2 1.340(14) . ?
C3 H3 0.9300 . ?
C4 N2 1.456(14) . ?
C4 C5 1.509(16) . ?
C4 H4A 0.9700 . ?
C4 H4B 0.9700 . ?
C5 C6 1.379(15) . ?
C5 C10 1.392(16) . ?
C6 C7 1.371(17) . ?
C6 H6 0.9300 . ?
C7 C8 1.378(16) . ?
C7 H7 0.9300 . ?
C8 C9 1.407(15) . ?
C8 C11 1.505(15) . ?
C9 C10 1.369(16) . ?
C9 H9 0.9300 . ?
C10 H10 0.9300 . ?
C11 N4 1.437(17) . ?
C11 H11A 0.9700 . ?
C11 H11B 0.9700 . ?
C12 C13 1.34(2) . ?
C12 N4 1.344(18) . ?
C12 H12 0.9300 . ?
C13 C14 1.392(19) . ?
C13 H13 0.9300 . ?
C14 N3 1.313(16) . ?
C14 H14 0.9300 . ?
C15 N5 1.330(16) . ?
C15 C16 1.347(19) . ?
C15 H15 0.9300 . ?
C16 C17 1.35(2) . ?
C16 H16 0.9300 . ?
C17 N6 1.326(19) . ?
C17 H17 0.9300 . ?
C18 N6 1.455(17) . ?
C18 C19 1.511(19) . ?
C18 H18A 0.9700 . ?
C18 H18B 0.9700 . ?
C19 C21 1.36(2) . ?
C19 C20 1.389(18) . ?
C20 C21 1.363(19) 2_666 ?
C20 H20 0.9300 . ?
C21 C20 1.363(19) 2_666 ?
C21 H21 0.9300 . ?
C22 N7 1.330(18) . ?
C22 C23 1.34(3) . ?
C22 H22 0.9300 . ?
C23 C24 1.33(3) . ?
C23 H23 0.9300 . ?
C24 N8 1.32(2) . ?
C24 H24 0.9300 . ?
C25 N8 1.45(2) . ?
C25 C26 1.51(3) . ?
C25 H25A 0.9700 . ?
C25 H25B 0.9700 . ?
C26 C27 1.39(3) . ?
C26 C28 1.41(2) 2_556 ?
C27 C28 1.35(3) . ?
C27 H27 0.9300 . ?
C28 C26 1.41(2) 2_556 ?
C28 H28 0.9300 . ?
Cu1 N1 1.898(9) 2_567 ?
Cu1 N1 1.898(9) . ?
Cu1 O12 2.606(8) . ?
Cu2 N7 1.930(13) . ?
Cu2 N5 1.962(11) . ?
Cu2 N3 2.038(10) . ?
N1 N2 1.350(12) . ?
N3 N4 1.357(13) . ?
N5 N6 1.350(14) . ?
N7 N8 1.341(16) . ?
O1 W1 1.667(8) . ?
O2 W5 1.673(7) . ?
O3 W5 1.865(9) . ?
O3 W4 1.906(8) . ?
O4 W4 1.884(9) . ?
O4 W1 1.896(9) . ?
O5 W1 1.891(8) . ?
O5 W5 1.900(9) . ?
O6 W3 1.882(9) 2_457 ?
O6 W5 1.888(10) . ?
O7 W4 1.885(9) . ?
O7 W2 1.898(8) . ?
O8 W4 1.888(7) . ?
O8 W6 1.893(8) . ?
O9 W3 1.887(8) . ?
O9 W1 1.889(7) . ?
O10 W2 1.889(9) 2_457 ?
O10 W1 1.900(9) . ?
O11 W5 1.892(10) . ?
O11 W6 1.903(10) 2_457 ?
O12 W3 1.677(7) . ?
O13 W2 1.672(8) . ?
O14 W6 1.669(8) . ?
O15 W3 1.895(9) . ?
O15 W6 1.899(10) . ?
O16 W3 1.885(9) 2_457 ?
O16 W2 1.886(7) . ?
O17 W2 1.886(8) . ?
O17 W6 1.901(8) . ?
O18 W4 1.657(9) . ?
O19 P1 1.463(12) . ?
O19 O20 1.559(19) 2_457 ?
O19 W2 2.450(12) . ?
O19 W4 2.529(14) . ?
O20 P1 1.469(12) . ?
O20 O19 1.559(19) 2_457 ?
O20 O22 1.820(16) . ?
O20 W2 2.432(12) 2_457 ?
O20 W1 2.517(13) . ?
O21 P1 1.580(13) . ?
O21 W4 2.400(14) . ?
O21 W1 2.410(12) . ?
O22 P1 1.599(11) . ?
O22 W3 2.397(12) . ?
O22 W6 2.412(12) . ?
O22 W5 2.488(12) 2_457 ?
P1 O19 1.463(12) 2_457 ?
P1 O20 1.469(12) 2_457 ?
P1 O21 1.580(13) 2_457 ?
P1 O22 1.599(11) 2_457 ?
W2 O10 1.889(9) 2_457 ?
W2 O20 2.432(12) 2_457 ?
W3 O6 1.882(9) 2_457 ?
W3 O16 1.885(9) 2_457 ?
W5 O22 2.488(12) 2_457 ?
W6 O11 1.903(10) 2_457 ?

loop_
_geom_hbond_atom_site_label_D
_geom_hbond_atom_site_label_H
_geom_hbond_atom_site_label_A
_geom_hbond_distance_DH
_geom_hbond_distance_HA
_geom_hbond_distance_DA
_geom_hbond_angle_DHA
_geom_hbond_site_symmetry_A
C11 H11A O3 0.97 2.55 3.366(15) 141.1 2_557
C15 H15 O2 0.93 2.52 3.306(16) 142.2 2_557
C17 H17 O5 0.93 2.68 3.458(16) 141.5 1_654
C18 H18B O17 0.97 2.66 3.114(15) 108.9 2_556
C24 H24 O1 0.93 2.40 3.194(19) 143.6 1_554
C25 H25A O14 0.97 2.63 3.35(2) 132.0 2_556
C10 H10 O9 0.93 2.70 3.570(15) 156.9 2_567
